data_7246142
loop_
_publ_author_name
'Podda, Enrico'
'Arca, Massimiliano'
'Pintus, Anna'
'Lippolis, Vito'
'Caltagirone, Claudia'
'Coles, Simon J.'
'Orton, James B.'
'Ennas, Guido'
'Picci, Giacomo'
'Davies, Robert P.'
'Aragoni, M. Carla'

_publ_section_title
;
 On the role of torsional dynamics in the solid-state fluorescent
 properties of a new bifluorene--tetracarboxylic acid and its
 supramolecular assemblies: a structural and TD-DFT investigation
;
_journal_issue 7
_journal_name_full CrystEngComm
_journal_page_first 1058
_journal_page_last 1066
_journal_paper_doi 10.1039/D2CE01552H
_journal_volume 25
_journal_year 2023
_chemical_formula_moiety 'C33 H32 Cd2 O14, 2(H2 O)'
_chemical_formula_sum 'C33 H36 Cd2 O16'
_chemical_formula_weight 913.42
_space_group_crystal_system triclinic
_space_group_IT_number 2
_space_group_name_Hall '-P 1'
_space_group_name_H-M_alt 'P -1'
_atom_sites_solution_hydrogens mixed
_atom_sites_solution_primary dual
_audit_creation_date 2022-10-21
_audit_creation_method
;
Olex2 1.5
(compiled 2022.04.07 svn.rca3783a0 for OlexSys, GUI svn.r6498)
;
_audit_update_record
;
2022-10-21 deposited with the CCDC.	2023-01-17 downloaded from the CCDC.
;
_cell_angle_alpha 67.884(4)
_cell_angle_beta 86.175(3)
_cell_angle_gamma 82.860(3)
_cell_formula_units_Z 2
_cell_length_a 7.7940(3)
_cell_length_b 14.7078(6)
_cell_length_c 15.9272(6)
_cell_measurement_reflns_used 8903
_cell_measurement_temperature 100(2)
_cell_measurement_theta_max 30.9900
_cell_measurement_theta_min 2.6120
_cell_volume 1677.93(12)
_computing_cell_refinement 'CrysAlisPro 1.171.40.37a (Rigaku OD, 2019)'
_computing_data_collection 'CrysAlisPro 1.171.40.37a (Rigaku OD, 2019)'
_computing_data_reduction 'CrysAlisPro 1.171.40.37a (Rigaku OD, 2019)'
_computing_molecular_graphics 'Olex2 1.5 (Dolomanov et al., 2009)'
_computing_publication_material 'Olex2 1.5 (Dolomanov et al., 2009)'
_computing_structure_refinement 'SHELXL 2018/3 (Sheldrick, 2015)'
_computing_structure_solution 'SHELXT 2018/2 (Sheldrick, 2018)'
_diffrn_ambient_temperature 100(2)
_diffrn_detector_area_resol_mean 10.0000
_diffrn_measured_fraction_theta_full 1.000
_diffrn_measured_fraction_theta_max 0.999
_diffrn_measurement_details
;
List of Runs (angles in degrees, time in seconds):

  # Type    Start    End  Width  t~exp~   \w     \q     \k     \f   Frames
#--------------------------------------------------------------------------
  1  \w   -101.00  24.00   0.50    6.00    --  -11.20 -60.00  90.00  250
  2  \w   -101.00  24.00   0.50    6.00    --  -11.20 -60.00-120.00  250
  3  \w   -101.00  78.00   0.50    6.00    --  -11.20   0.00-150.00  358
  4  \w   -101.00  24.00   0.50    6.00    --  -11.20 -60.00   0.00  250
  5  \w    -55.00  78.00   0.50    6.00    --  -11.20  41.00-125.55  266
  6  \w    -47.00  -8.00   0.50    6.00    --  -11.20  60.00  30.00   78
  7  \w    -47.00  78.00   0.50    6.00    --  -11.20  57.00 -30.00  250
;
_diffrn_measurement_device 'four-circle diffractometer'
_diffrn_measurement_device_type 'XtaLAB AFC12 (RCD3): Kappa single'
_diffrn_measurement_method '\w scans'
_diffrn_radiation_type MoK\a
_diffrn_radiation_wavelength 0.71075
_diffrn_reflns_av_R_equivalents 0.0504
_diffrn_reflns_av_unetI/netI 0.0410
_diffrn_reflns_Laue_measured_fraction_full 1.000
_diffrn_reflns_Laue_measured_fraction_max 0.999
_diffrn_reflns_limit_h_max 10
_diffrn_reflns_limit_h_min -10
_diffrn_reflns_limit_k_max 19
_diffrn_reflns_limit_k_min -19
_diffrn_reflns_limit_l_max 20
_diffrn_reflns_limit_l_min -20
_diffrn_reflns_number 38564
_diffrn_reflns_point_group_measured_fraction_full 1.000
_diffrn_reflns_point_group_measured_fraction_max 0.999
_diffrn_reflns_theta_full 25.242
_diffrn_reflns_theta_max 27.484
_diffrn_reflns_theta_min 2.390
_exptl_absorpt_coefficient_mu 1.345
_exptl_absorpt_correction_T_max 1.000
_exptl_absorpt_correction_T_min 0.859
_exptl_absorpt_correction_type gaussian
_exptl_absorpt_process_details
;
CrysAlisPro 1.171.40.37a (Rigaku Oxford Diffraction, 2019)
Numerical absorption correction based on gaussian integration over
			a multifaceted crystal model
Empirical absorption correction using spherical harmonics,
 implemented in SCALE3 ABSPACK scaling algorithm.
;
_exptl_crystal_colour colourless
_exptl_crystal_colour_primary colourless
_exptl_crystal_density_diffrn 1.808
_exptl_crystal_description plate
_exptl_crystal_F_000 916
_exptl_crystal_size_max 0.084
_exptl_crystal_size_mid 0.072
_exptl_crystal_size_min 0.025
_refine_diff_density_max 2.451
_refine_diff_density_min -0.958
_refine_diff_density_rms 0.135
_refine_ls_extinction_method none
_refine_ls_goodness_of_fit_ref 1.035
_refine_ls_hydrogen_treatment mixed
_refine_ls_matrix_type full
_refine_ls_number_parameters 478
_refine_ls_number_reflns 7689
_refine_ls_number_restraints 5
_refine_ls_restrained_S_all 1.059
_refine_ls_R_factor_all 0.0588
_refine_ls_R_factor_gt 0.0441
_refine_ls_shift/su_max 0.001
_refine_ls_shift/su_mean 0.000
_refine_ls_structure_factor_coef Fsqd
_refine_ls_weighting_details 'w=1/[\s^2^(Fo^2^)+(0.0503P)^2^+4.8301P] where P=(Fo^2^+2Fc^2^)/3'
_refine_ls_weighting_scheme calc
_refine_ls_wR_factor_gt 0.1019
_refine_ls_wR_factor_ref 0.1076
_reflns_Friedel_coverage 0.000
_reflns_number_gt 6284
_reflns_number_total 7689
_reflns_threshold_expression 'I > 2\s(I)'
_cod_data_source_file d2ce01552h2.cif
_cod_data_source_block 2020ep374_a_1a
_cod_depositor_comments 'Adding full bibliography for 7246140--7246143.cif.'
_cod_database_code 7246142
_shelx_shelxl_version_number 2018/3
_shelx_space_group_comment
;
The symmetry employed for this shelxl refinement is uniquely defined
by the following loop, which should always be used as a source of
symmetry information in preference to the above space-group names.
They are only intended as comments.
;
_olex2_refinement_description
;
1. Fixed Uiso
 At 1.2 times of:
  All C(H) groups, All C(H,H) groups
 At 1.5 times of:
  All C(H,H,H) groups, All O(H,H) groups
2. Restrained distances
 O17-H17C = O17-H17D
 0.84 with sigma of 0.01
 H17D-O5_$2
 1.9 with sigma of 0.02
 H17C-H17D
 1.33 with sigma of 0.02
 Cd2-H14A \\sim Cd2-H14B
 with sigma of 0.02
3.a Free rotating group:
 O14(H14A,H14B), O16(H16D,H16E), O17(H17C,H17D)
3.b Rotating group:
 O9(H9A,H9B), O10(H10A,H10B), O11(H11A,H11B), O12(H12A,H12B), O13(H13A,H13B)
3.c Secondary CH2 refined with riding coordinates:
 C17(H17A,H17B)
3.d Aromatic/amide H refined with riding coordinates:
 C3(H3), C6(H6), C7(H7), C11(H11), C12(H12), C14(H14), C21(H21), C24(H24),
 C25(H25), C28(H28), C29(H29), C32(H32)
3.e Idealised Me refined as rotating group:
 C16(H16A,H16B,H16C), C19(H19A,H19B,H19C)
;
_olex2_submission_special_instructions 'No special instructions were received'
_oxdiff_exptl_absorpt_empirical_details
;
Empirical correction (ABSPACK) includes:
- Absorption correction using spherical harmonics
- Frame scaling
;

loop_
_space_group_symop_operation_xyz
'x, y, z'
'-x, -y, -z'

loop_
_atom_site_label
_atom_site_type_symbol
_atom_site_fract_x
_atom_site_fract_y
_atom_site_fract_z
_atom_site_U_iso_or_equiv
_atom_site_adp_type
_atom_site_occupancy
_atom_site_site_symmetry_order
_atom_site_calc_flag
_atom_site_refinement_flags_posn
_atom_site_refinement_flags_adp
_atom_site_refinement_flags_occupancy
_atom_site_disorder_assembly
_atom_site_disorder_group
Cd1 Cd 0.23316(4) -0.00005(2) 0.61556(2) 0.02130(9) Uani 1 1 d . . . . .
Cd2 Cd 0.76018(4) 0.94575(2) -0.10544(2) 0.02235(9) Uani 1 1 d D . . . .
O1 O 0.2656(4) 0.1201(2) 0.4578(2) 0.0245(6) Uani 1 1 d . . . . .
O2 O 0.2857(4) 0.1593(2) 0.5775(2) 0.0309(7) Uani 1 1 d . . . . .
O3 O 0.5978(4) 0.8019(2) -0.0453(2) 0.0293(7) Uani 1 1 d . . . . .
O4 O 0.6511(4) 0.8807(2) 0.0425(2) 0.0254(6) Uani 1 1 d . . . . .
O5 O -0.1580(4) 0.1613(2) 0.2934(2) 0.0295(7) Uani 1 1 d . . . . .
O6 O -0.2150(4) 0.1237(2) 0.4397(2) 0.0242(6) Uani 1 1 d . . . . .
O7 O 0.1737(4) 0.8992(2) 0.0864(2) 0.0242(6) Uani 1 1 d . . . . .
O8 O 0.1102(4) 0.9225(2) 0.2140(2) 0.0288(7) Uani 1 1 d . . . . .
O9 O -0.0617(4) 0.0487(3) 0.6069(2) 0.0331(7) Uani 1 1 d . . . . .
H9A H -0.087954 0.085576 0.552315 0.050 Uiso 1 1 d R U . . .
H9B H -0.088541 0.086096 0.636871 0.050 Uiso 1 1 d R U . . .
O10 O 0.2225(4) 0.0025(2) 0.7644(2) 0.0252(6) Uani 1 1 d . . . . .
H10A H 0.116051 0.016467 0.775776 0.038 Uiso 1 1 d R U . . .
H10B H 0.256365 0.057678 0.729839 0.038 Uiso 1 1 d R U . . .
O11 O 0.5322(4) -0.0436(3) 0.6473(2) 0.0328(7) Uani 1 1 d . . . . .
H11A H 0.581548 -0.064829 0.607867 0.049 Uiso 1 1 d R U . . .
H11B H 0.579124 0.008281 0.639383 0.049 Uiso 1 1 d R U . . .
O12 O 0.5044(4) 1.0392(2) -0.1585(2) 0.0281(7) Uani 1 1 d . . . . .
H12A H 0.458081 1.060792 -0.118850 0.042 Uiso 1 1 d R U . . .
H12B H 0.433041 1.002423 -0.163710 0.042 Uiso 1 1 d R U . . .
O13 O 0.8106(4) 0.8728(2) -0.2159(2) 0.0321(7) Uani 1 1 d . . . . .
H13A H 0.902021 0.892236 -0.247360 0.048 Uiso 1 1 d R U . . .
H13B H 0.729367 0.894768 -0.254554 0.048 Uiso 1 1 d R U . . .
O14 O 1.0196(4) 0.8699(3) -0.0475(3) 0.0405(9) Uani 1 1 d G . . . .
H14A H 1.099606 0.857235 -0.081702 0.061 Uiso 1 1 d DG U . . .
H14B H 1.070445 0.890307 -0.013479 0.061 Uiso 1 1 d DG U . . .
C1 C 0.2895(5) 0.1821(3) 0.4921(3) 0.0207(8) Uani 1 1 d . . . . .
C2 C 0.3240(5) 0.2849(3) 0.4338(3) 0.0196(8) Uani 1 1 d . . . . .
C3 C 0.3265(5) 0.3183(3) 0.3390(3) 0.0175(8) Uani 1 1 d . . . . .
H3 H 0.304586 0.275815 0.309342 0.021 Uiso 1 1 calc R U . . .
C4 C 0.3617(5) 0.4146(3) 0.2889(3) 0.0161(7) Uani 1 1 d . . . . .
C5 C 0.4018(5) 0.4744(3) 0.3335(3) 0.0185(8) Uani 1 1 d . . . . .
C6 C 0.3936(5) 0.4428(3) 0.4278(3) 0.0226(8) Uani 1 1 d . . . . .
H6 H 0.413680 0.485506 0.457544 0.027 Uiso 1 1 calc R U . . .
C7 C 0.3560(5) 0.3485(3) 0.4763(3) 0.0229(8) Uani 1 1 d . . . . .
H7 H 0.351387 0.325628 0.540645 0.027 Uiso 1 1 calc R U . . .
C8 C 0.3738(5) 0.4688(3) 0.1867(3) 0.0164(7) Uani 1 1 d . . . . .
C9 C 0.4346(4) 0.5653(3) 0.1798(3) 0.0166(7) Uani 1 1 d . . . . .
C10 C 0.4520(5) 0.5670(3) 0.2660(3) 0.0185(8) Uani 1 1 d . . . . .
C11 C 0.5151(5) 0.6463(3) 0.2769(3) 0.0228(8) Uani 1 1 d . . . . .
H11 H 0.525998 0.647269 0.335635 0.027 Uiso 1 1 calc R U . . .
C12 C 0.5616(5) 0.7239(3) 0.2000(3) 0.0231(9) Uani 1 1 d . . . . .
H12 H 0.609578 0.777275 0.206372 0.028 Uiso 1 1 calc R U . . .
C13 C 0.5392(5) 0.7248(3) 0.1139(3) 0.0189(8) Uani 1 1 d . . . . .
C14 C 0.4751(5) 0.6448(3) 0.1029(3) 0.0187(8) Uani 1 1 d . . . . .
H14 H 0.459801 0.645185 0.044062 0.022 Uiso 1 1 calc R U . . .
C15 C 0.5977(5) 0.8077(3) 0.0316(3) 0.0231(9) Uani 1 1 d . . . . .
C16 C 0.5079(5) 0.4115(3) 0.1439(3) 0.0223(8) Uani 1 1 d . . . . .
H16A H 0.620104 0.401611 0.172203 0.033 Uiso 1 1 calc R U . . .
H16B H 0.519233 0.449373 0.078688 0.033 Uiso 1 1 calc R U . . .
H16C H 0.469602 0.347274 0.153556 0.033 Uiso 1 1 calc R U . . .
C17 C 0.2017(5) 0.4865(3) 0.1359(3) 0.0165(7) Uani 1 1 d . . . . .
H17A H 0.218805 0.535219 0.073878 0.020 Uiso 1 1 calc R U . . .
H17B H 0.184138 0.423813 0.129775 0.020 Uiso 1 1 calc R U . . .
C18 C 0.0312(5) 0.5226(3) 0.1747(3) 0.0164(7) Uani 1 1 d . . . . .
C19 C -0.1011(5) 0.5555(3) 0.0978(3) 0.0235(9) Uani 1 1 d . . . . .
H19A H -0.100040 0.503489 0.073284 0.035 Uiso 1 1 calc R U . . .
H19B H -0.069983 0.616261 0.049503 0.035 Uiso 1 1 calc R U . . .
H19C H -0.217045 0.567599 0.121871 0.035 Uiso 1 1 calc R U . . .
C20 C -0.0360(5) 0.4415(3) 0.2588(3) 0.0168(8) Uani 1 1 d . . . . .
C21 C -0.0709(5) 0.3481(3) 0.2685(3) 0.0186(8) Uani 1 1 d . . . . .
H21 H -0.052048 0.326453 0.219091 0.022 Uiso 1 1 calc R U . . .
C22 C -0.1347(5) 0.2856(3) 0.3525(3) 0.0195(8) Uani 1 1 d . . . . .
C23 C -0.1714(5) 0.1844(3) 0.3625(3) 0.0219(8) Uani 1 1 d . . . . .
C24 C -0.1641(5) 0.3181(3) 0.4243(3) 0.0235(9) Uani 1 1 d . . . . .
H24 H -0.207768 0.275435 0.480626 0.028 Uiso 1 1 calc R U . . .
C25 C -0.1304(5) 0.4117(3) 0.4147(3) 0.0229(8) Uani 1 1 d . . . . .
H25 H -0.151029 0.433768 0.463742 0.027 Uiso 1 1 calc R U . . .
C26 C -0.0657(5) 0.4732(3) 0.3316(3) 0.0184(8) Uani 1 1 d . . . . .
C27 C -0.0209(5) 0.5747(3) 0.3019(3) 0.0188(8) Uani 1 1 d . . . . .
C28 C -0.0302(5) 0.6386(3) 0.3486(3) 0.0233(9) Uani 1 1 d . . . . .
H28 H -0.067674 0.617490 0.410353 0.028 Uiso 1 1 calc R U . . .
C29 C 0.0155(5) 0.7326(3) 0.3041(3) 0.0237(9) Uani 1 1 d . . . . .
H29 H 0.010065 0.776301 0.335766 0.028 Uiso 1 1 calc R U . . .
C30 C 0.0699(5) 0.7650(3) 0.2129(3) 0.0214(8) Uani 1 1 d . . . . .
C31 C 0.1215(5) 0.8677(3) 0.1670(3) 0.0226(9) Uani 1 1 d . . . . .
C32 C 0.0796(5) 0.7005(3) 0.1661(3) 0.0196(8) Uani 1 1 d . . . . .
H32 H 0.115671 0.722032 0.104160 0.023 Uiso 1 1 calc R U . . .
C33 C 0.0364(5) 0.6052(3) 0.2108(3) 0.0172(8) Uani 1 1 d . . . . .
O16 O 0.3904(4) 0.8605(3) 0.3512(3) 0.0392(8) Uani 1 1 d G . . . .
H16D H 0.492007 0.844394 0.371998 0.059 Uiso 1 1 d G U . . .
H16E H 0.405463 0.880421 0.293972 0.059 Uiso 1 1 d G U . . .
O17 O 0.2961(5) 0.8032(3) -0.1258(3) 0.0442(9) Uani 1 1 d DG . . . .
H17C H 0.403695 0.793449 -0.115959 0.07(2) Uiso 1 1 d DG . . . .
H17D H 0.285749 0.833947 -0.194168 0.9(4) Uiso 1 1 d DG . . . .

loop_
_atom_site_aniso_label
_atom_site_aniso_U_11
_atom_site_aniso_U_22
_atom_site_aniso_U_33
_atom_site_aniso_U_23
_atom_site_aniso_U_13
_atom_site_aniso_U_12
Cd1 0.02317(16) 0.02033(16) 0.02107(16) -0.00753(12) 0.00159(11) -0.00642(12)
Cd2 0.02062(16) 0.02115(16) 0.02309(17) -0.00602(13) 0.00416(12) -0.00383(12)
O1 0.0271(15) 0.0202(14) 0.0258(16) -0.0078(12) 0.0056(12) -0.0072(12)
O2 0.0444(19) 0.0269(16) 0.0192(16) -0.0050(13) 0.0006(13) -0.0080(14)
O3 0.0355(17) 0.0246(16) 0.0250(17) -0.0061(13) 0.0086(13) -0.0080(13)
O4 0.0233(15) 0.0206(15) 0.0281(16) -0.0040(13) 0.0040(12) -0.0053(12)
O5 0.0406(18) 0.0260(16) 0.0250(16) -0.0107(13) -0.0016(14) -0.0105(14)
O6 0.0241(15) 0.0211(15) 0.0266(16) -0.0065(13) 0.0010(12) -0.0078(12)
O7 0.0256(15) 0.0172(14) 0.0287(16) -0.0068(12) 0.0008(12) -0.0045(12)
O8 0.0329(17) 0.0258(16) 0.0321(17) -0.0144(14) 0.0074(13) -0.0123(13)
O9 0.0280(16) 0.0406(19) 0.0275(17) -0.0103(15) 0.0016(13) -0.0015(14)
O10 0.0242(15) 0.0274(16) 0.0238(15) -0.0084(13) 0.0028(12) -0.0074(12)
O11 0.0259(16) 0.044(2) 0.0369(19) -0.0250(16) 0.0021(14) -0.0022(14)
O12 0.0245(15) 0.0306(17) 0.0330(18) -0.0159(14) -0.0005(13) -0.0032(13)
O13 0.0319(17) 0.0367(18) 0.0282(17) -0.0124(15) 0.0058(13) -0.0084(14)
O14 0.0276(17) 0.057(2) 0.046(2) -0.0332(19) -0.0081(16) 0.0107(16)
C1 0.0210(19) 0.022(2) 0.018(2) -0.0063(16) 0.0003(15) -0.0031(16)
C2 0.0159(18) 0.0193(19) 0.023(2) -0.0067(16) 0.0017(15) -0.0031(15)
C3 0.0134(17) 0.0200(19) 0.0187(19) -0.0069(16) 0.0002(14) -0.0015(14)
C4 0.0109(17) 0.0203(19) 0.0163(19) -0.0065(15) -0.0008(14) 0.0007(14)
C5 0.0134(18) 0.0208(19) 0.021(2) -0.0068(16) -0.0021(15) -0.0024(15)
C6 0.024(2) 0.025(2) 0.022(2) -0.0110(17) -0.0024(16) -0.0058(17)
C7 0.024(2) 0.028(2) 0.015(2) -0.0071(17) -0.0015(16) -0.0017(17)
C8 0.0143(17) 0.0176(18) 0.0175(19) -0.0068(15) 0.0020(14) -0.0024(14)
C9 0.0088(16) 0.0169(18) 0.022(2) -0.0058(16) 0.0003(14) -0.0001(14)
C10 0.0128(17) 0.0189(19) 0.022(2) -0.0062(16) -0.0008(15) -0.0008(15)
C11 0.024(2) 0.022(2) 0.022(2) -0.0076(17) -0.0050(16) -0.0035(16)
C12 0.0176(19) 0.019(2) 0.032(2) -0.0083(18) -0.0022(16) -0.0024(15)
C13 0.0133(17) 0.0157(18) 0.025(2) -0.0057(16) 0.0027(15) -0.0013(14)
C14 0.0138(18) 0.0187(19) 0.022(2) -0.0065(16) 0.0016(15) -0.0012(14)
C15 0.0163(19) 0.020(2) 0.028(2) -0.0062(18) 0.0056(16) -0.0003(16)
C16 0.0173(19) 0.022(2) 0.027(2) -0.0098(17) 0.0016(16) 0.0006(16)
C17 0.0183(18) 0.0179(18) 0.0131(18) -0.0054(15) -0.0013(14) -0.0021(14)
C18 0.0146(17) 0.0182(18) 0.0177(19) -0.0084(15) -0.0002(14) -0.0016(14)
C19 0.020(2) 0.026(2) 0.024(2) -0.0084(18) -0.0064(16) -0.0004(16)
C20 0.0127(17) 0.0164(18) 0.020(2) -0.0057(16) -0.0001(14) -0.0004(14)
C21 0.0164(18) 0.0178(19) 0.023(2) -0.0087(16) -0.0039(15) -0.0015(15)
C22 0.0161(18) 0.0193(19) 0.023(2) -0.0075(16) -0.0022(15) -0.0040(15)
C23 0.0174(19) 0.022(2) 0.026(2) -0.0069(17) -0.0009(16) -0.0040(16)
C24 0.021(2) 0.026(2) 0.022(2) -0.0067(17) 0.0028(16) -0.0070(17)
C25 0.023(2) 0.025(2) 0.024(2) -0.0125(18) 0.0044(16) -0.0051(16)
C26 0.0147(18) 0.0194(19) 0.022(2) -0.0084(16) 0.0000(15) -0.0031(15)
C27 0.0140(18) 0.0194(19) 0.024(2) -0.0091(16) 0.0014(15) -0.0030(15)
C28 0.025(2) 0.027(2) 0.021(2) -0.0125(18) 0.0031(16) -0.0051(17)
C29 0.022(2) 0.026(2) 0.028(2) -0.0153(18) 0.0030(17) -0.0057(17)
C30 0.0152(18) 0.021(2) 0.029(2) -0.0105(17) 0.0007(16) -0.0022(15)
C31 0.0165(19) 0.021(2) 0.031(2) -0.0110(18) 0.0005(16) -0.0025(16)
C32 0.0148(18) 0.022(2) 0.020(2) -0.0061(16) -0.0001(15) 0.0000(15)
C33 0.0108(17) 0.0203(19) 0.023(2) -0.0103(16) -0.0023(14) -0.0005(14)
O16 0.0344(19) 0.047(2) 0.039(2) -0.0183(18) -0.0035(15) -0.0053(17)
O17 0.039(2) 0.056(2) 0.040(2) -0.0255(19) -0.0108(17) 0.0158(18)

loop_
_atom_type_symbol
_atom_type_description
_atom_type_scat_dispersion_real
_atom_type_scat_dispersion_imag
_atom_type_scat_source
C C 0.0033 0.0016 'International Tables Vol C Tables 4.2.6.8 and 6.1.1.4'
H H 0.0000 0.0000 'International Tables Vol C Tables 4.2.6.8 and 6.1.1.4'
Cd Cd -0.8075 1.2024 'International Tables Vol C Tables 4.2.6.8 and 6.1.1.4'
O O 0.0106 0.0060 'International Tables Vol C Tables 4.2.6.8 and 6.1.1.4'

loop_
_exptl_crystal_face_index_h
_exptl_crystal_face_index_k
_exptl_crystal_face_index_l
_exptl_crystal_face_perp_dist
3 5 -5 0.0127
-3 -5 5 0.0127
-2 -1 -5 0.0377
2 1 5 0.0377
0 1 1 0.0322
0 -1 -1 0.0402
-5 2 -3 0.0400
5 -2 3 0.0400
2 -5 -1 0.0404
-2 5 1 0.0404

loop_
_geom_angle_atom_site_label_1
_geom_angle_atom_site_label_2
_geom_angle_atom_site_label_3
_geom_angle
_geom_angle_site_symmetry_1
_geom_angle_site_symmetry_3
_geom_angle_publ_flag
O1 Cd1 H10B 116.4 . . ?
O2 Cd1 O1 55.11(10) . . ?
O2 Cd1 O5 159.40(11) . 2_556 ?
O2 Cd1 O6 144.62(11) . 2_556 ?
O2 Cd1 O9 90.07(12) . . ?
O2 Cd1 O10 82.07(10) . . ?
O2 Cd1 H10B 61.3 . . ?
O2 Cd1 O11 86.78(12) . . ?
O5 Cd1 O1 144.77(10) 2_556 . ?
O5 Cd1 H10B 98.5 2_556 . ?
O6 Cd1 O1 89.82(10) 2_556 . ?
O6 Cd1 O5 55.94(10) 2_556 2_556 ?
O6 Cd1 O10 133.14(10) 2_556 . ?
O6 Cd1 H10B 153.4 2_556 . ?
O6 Cd1 O11 94.16(11) 2_556 . ?
O9 Cd1 O1 88.37(11) . . ?
O9 Cd1 O5 86.17(12) . 2_556 ?
O9 Cd1 O6 93.78(11) . 2_556 ?
O9 Cd1 O10 88.49(11) . . ?
O9 Cd1 H10B 91.3 . . ?
O9 Cd1 O11 170.19(11) . . ?
O10 Cd1 O1 137.04(10) . . ?
O10 Cd1 O5 77.60(10) . 2_556 ?
O10 Cd1 H10B 20.9 . . ?
O11 Cd1 O1 97.41(11) . . ?
O11 Cd1 O5 93.52(12) . 2_556 ?
O11 Cd1 O10 81.87(11) . . ?
O11 Cd1 H10B 79.0 . . ?
O3 Cd2 O7 145.49(10) . 2_675 ?
O4 Cd2 O3 55.11(10) . . ?
O4 Cd2 O7 92.23(10) . 2_675 ?
O4 Cd2 O8 145.70(10) . 2_675 ?
O4 Cd2 O13 129.88(11) . . ?
O8 Cd2 O3 158.19(11) 2_675 . ?
O8 Cd2 O7 53.51(10) 2_675 2_675 ?
O8 Cd2 O13 84.13(11) 2_675 . ?
O12 Cd2 O3 87.67(11) . . ?
O12 Cd2 O4 92.81(11) . . ?
O12 Cd2 O7 82.70(10) . 2_675 ?
O12 Cd2 O8 85.05(11) . 2_675 ?
O12 Cd2 O13 98.42(11) . . ?
O13 Cd2 O3 76.64(11) . . ?
O13 Cd2 O7 137.50(10) . 2_675 ?
O14 Cd2 O3 97.89(13) . . ?
O14 Cd2 O4 86.24(12) . . ?
O14 Cd2 O7 89.84(12) . 2_675 ?
O14 Cd2 O8 91.51(13) . 2_675 ?
O14 Cd2 O12 172.45(12) . . ?
O14 Cd2 O13 87.89(12) . . ?
C1 O1 Cd1 87.0(2) . . ?
C1 O2 Cd1 96.6(2) . . ?
C15 O3 Cd2 88.8(2) . . ?
C15 O4 Cd2 93.6(3) . . ?
C23 O5 Cd1 89.9(2) . 2_556 ?
C23 O6 Cd1 92.8(2) . 2_556 ?
C31 O7 Cd2 88.8(2) . 2_675 ?
C31 O8 Cd2 96.5(2) . 2_675 ?
Cd1 O9 H9A 110.0 . . ?
Cd1 O9 H9B 109.5 . . ?
H9A O9 H9B 104.1 . . ?
Cd1 O10 H10A 105.8 . . ?
Cd1 O10 H10B 74.6 . . ?
H10A O10 H10B 104.5 . . ?
Cd1 O11 H11A 109.2 . . ?
Cd1 O11 H11B 109.1 . . ?
H11A O11 H11B 104.4 . . ?
Cd2 O12 H12A 109.4 . . ?
Cd2 O12 H12B 109.4 . . ?
H12A O12 H12B 104.5 . . ?
Cd2 O13 H13A 109.9 . . ?
Cd2 O13 H13B 109.6 . . ?
H13A O13 H13B 104.1 . . ?
Cd2 O14 H14A 120.1 . . ?
Cd2 O14 H14B 120.0 . . ?
H14A O14 H14B 104.6 . . ?
O1 C1 O2 121.3(4) . . ?
O1 C1 C2 121.2(4) . . ?
O2 C1 C2 117.5(4) . . ?
C3 C2 C1 122.1(4) . . ?
C7 C2 C1 118.1(4) . . ?
C7 C2 C3 119.7(4) . . ?
C2 C3 H3 120.5 . . ?
C4 C3 C2 119.1(4) . . ?
C4 C3 H3 120.5 . . ?
C3 C4 C5 119.7(4) . . ?
C3 C4 C8 129.8(3) . . ?
C5 C4 C8 110.4(3) . . ?
C4 C5 C10 108.8(3) . . ?
C6 C5 C4 121.4(4) . . ?
C6 C5 C10 129.8(4) . . ?
C5 C6 H6 120.9 . . ?
C7 C6 C5 118.2(4) . . ?
C7 C6 H6 120.9 . . ?
C2 C7 H7 119.1 . . ?
C6 C7 C2 121.7(4) . . ?
C6 C7 H7 119.1 . . ?
C4 C8 C16 110.6(3) . . ?
C4 C8 C17 115.2(3) . . ?
C9 C8 C4 101.6(3) . . ?
C9 C8 C16 111.2(3) . . ?
C9 C8 C17 111.3(3) . . ?
C16 C8 C17 107.0(3) . . ?
C10 C9 C8 110.7(3) . . ?
C14 C9 C8 129.0(4) . . ?
C14 C9 C10 120.3(4) . . ?
C9 C10 C5 108.4(3) . . ?
C11 C10 C5 130.4(4) . . ?
C11 C10 C9 121.1(4) . . ?
C10 C11 H11 120.8 . . ?
C12 C11 C10 118.4(4) . . ?
C12 C11 H11 120.8 . . ?
C11 C12 H12 119.5 . . ?
C11 C12 C13 121.0(4) . . ?
C13 C12 H12 119.5 . . ?
C12 C13 C14 120.5(4) . . ?
C12 C13 C15 120.0(4) . . ?
C14 C13 C15 119.3(4) . . ?
C9 C14 C13 118.6(4) . . ?
C9 C14 H14 120.7 . . ?
C13 C14 H14 120.7 . . ?
O3 C15 O4 121.8(4) . . ?
O3 C15 C13 119.7(4) . . ?
O4 C15 C13 118.5(4) . . ?
C8 C16 H16A 109.5 . . ?
C8 C16 H16B 109.5 . . ?
C8 C16 H16C 109.5 . . ?
H16A C16 H16B 109.5 . . ?
H16A C16 H16C 109.5 . . ?
H16B C16 H16C 109.5 . . ?
C8 C17 H17A 107.3 . . ?
C8 C17 H17B 107.3 . . ?
H17A C17 H17B 106.9 . . ?
C18 C17 C8 120.0(3) . . ?
C18 C17 H17A 107.3 . . ?
C18 C17 H17B 107.3 . . ?
C17 C18 C19 105.9(3) . . ?
C20 C18 C17 112.4(3) . . ?
C20 C18 C19 110.0(3) . . ?
C33 C18 C17 117.5(3) . . ?
C33 C18 C19 109.9(3) . . ?
C33 C18 C20 101.0(3) . . ?
C18 C19 H19A 109.5 . . ?
C18 C19 H19B 109.5 . . ?
C18 C19 H19C 109.5 . . ?
H19A C19 H19B 109.5 . . ?
H19A C19 H19C 109.5 . . ?
H19B C19 H19C 109.5 . . ?
C21 C20 C18 128.7(3) . . ?
C21 C20 C26 120.1(4) . . ?
C26 C20 C18 111.1(3) . . ?
C20 C21 H21 120.5 . . ?
C20 C21 C22 119.0(4) . . ?
C22 C21 H21 120.5 . . ?
C21 C22 C23 118.7(4) . . ?
C24 C22 C21 120.3(4) . . ?
C24 C22 C23 121.0(4) . . ?
O5 C23 Cd1 62.2(2) . 2_556 ?
O5 C23 O6 121.4(4) . . ?
O5 C23 C22 118.8(4) . . ?
O6 C23 Cd1 59.2(2) . 2_556 ?
O6 C23 C22 119.8(4) . . ?
C22 C23 Cd1 178.6(3) . 2_556 ?
C22 C24 H24 119.6 . . ?
C25 C24 C22 120.8(4) . . ?
C25 C24 H24 119.6 . . ?
C24 C25 H25 120.6 . . ?
C24 C25 C26 118.8(4) . . ?
C26 C25 H25 120.6 . . ?
C20 C26 C27 108.4(3) . . ?
C25 C26 C20 120.9(4) . . ?
C25 C26 C27 130.6(4) . . ?
C28 C27 C26 130.4(4) . . ?
C28 C27 C33 120.7(4) . . ?
C33 C27 C26 108.9(3) . . ?
C27 C28 H28 120.4 . . ?
C29 C28 C27 119.1(4) . . ?
C29 C28 H28 120.4 . . ?
C28 C29 H29 119.5 . . ?
C28 C29 C30 121.1(4) . . ?
C30 C29 H29 119.5 . . ?
C29 C30 C31 119.5(4) . . ?
C29 C30 C32 119.7(4) . . ?
C32 C30 C31 120.7(4) . . ?
O7 C31 O8 120.8(4) . . ?
O7 C31 C30 121.8(4) . . ?
O8 C31 C30 117.4(4) . . ?
C30 C32 H32 120.2 . . ?
C33 C32 C30 119.6(4) . . ?
C33 C32 H32 120.2 . . ?
C27 C33 C18 110.5(3) . . ?
C32 C33 C18 129.7(4) . . ?
C32 C33 C27 119.8(4) . . ?
H16D O16 H16E 104.5 . . ?
H17C O17 H17D 105.6 . . ?

loop_
_geom_bond_atom_site_label_1
_geom_bond_atom_site_label_2
_geom_bond_distance
_geom_bond_site_symmetry_2
_geom_bond_publ_flag
Cd1 O1 2.487(3) . ?
Cd1 O2 2.272(3) . ?
Cd1 O5 2.390(3) 2_556 ?
Cd1 O6 2.322(3) 2_556 ?
Cd1 O9 2.318(3) . ?
Cd1 O10 2.380(3) . ?
Cd1 H10B 2.3048 . ?
Cd1 O11 2.375(3) . ?
Cd2 O3 2.444(3) . ?
Cd2 O4 2.330(3) . ?
Cd2 O7 2.528(3) 2_675 ?
Cd2 O8 2.344(3) 2_675 ?
Cd2 O12 2.290(3) . ?
Cd2 O13 2.371(3) . ?
Cd2 O14 2.258(3) . ?
O1 C1 1.263(5) . ?
O2 C1 1.272(5) . ?
O3 C15 1.258(5) . ?
O4 C15 1.272(5) . ?
O5 C23 1.264(5) . ?
O6 C23 1.272(5) . ?
O7 C31 1.249(5) . ?
O8 C31 1.281(5) . ?
O9 H9A 0.8556 . ?
O9 H9B 0.8551 . ?
O10 H10A 0.8543 . ?
O10 H10B 0.8534 . ?
O11 H11A 0.8515 . ?
O11 H11B 0.8506 . ?
O12 H12A 0.8499 . ?
O12 H12B 0.8505 . ?
O13 H13A 0.8580 . ?
O13 H13B 0.8579 . ?
O14 H14A 0.8498 . ?
O14 H14B 0.8495 . ?
C1 C2 1.493(6) . ?
C2 C3 1.400(6) . ?
C2 C7 1.399(6) . ?
C3 H3 0.9500 . ?
C3 C4 1.391(5) . ?
C4 C5 1.395(5) . ?
C4 C8 1.521(5) . ?
C5 C6 1.395(6) . ?
C5 C10 1.461(5) . ?
C6 H6 0.9500 . ?
C6 C7 1.367(6) . ?
C7 H7 0.9500 . ?
C8 C9 1.515(5) . ?
C8 C16 1.545(5) . ?
C8 C17 1.556(5) . ?
C9 C10 1.398(6) . ?
C9 C14 1.389(5) . ?
C10 C11 1.393(6) . ?
C11 H11 0.9500 . ?
C11 C12 1.388(6) . ?
C12 H12 0.9500 . ?
C12 C13 1.390(6) . ?
C13 C14 1.406(5) . ?
C13 C15 1.506(5) . ?
C14 H14 0.9500 . ?
C16 H16A 0.9800 . ?
C16 H16B 0.9800 . ?
C16 H16C 0.9800 . ?
C17 H17A 0.9900 . ?
C17 H17B 0.9900 . ?
C17 C18 1.547(5) . ?
C18 C19 1.548(5) . ?
C18 C20 1.533(5) . ?
C18 C33 1.532(5) . ?
C19 H19A 0.9800 . ?
C19 H19B 0.9800 . ?
C19 H19C 0.9800 . ?
C20 C21 1.383(5) . ?
C20 C26 1.400(5) . ?
C21 H21 0.9500 . ?
C21 C22 1.408(6) . ?
C22 C23 1.497(5) . ?
C22 C24 1.393(6) . ?
C24 H24 0.9500 . ?
C24 C25 1.384(6) . ?
C25 H25 0.9500 . ?
C25 C26 1.395(6) . ?
C26 C27 1.466(5) . ?
C27 C28 1.394(6) . ?
C27 C33 1.408(6) . ?
C28 H28 0.9500 . ?
C28 C29 1.375(6) . ?
C29 H29 0.9500 . ?
C29 C30 1.401(6) . ?
C30 C31 1.504(6) . ?
C30 C32 1.403(6) . ?
C32 H32 0.9500 . ?
C32 C33 1.385(5) . ?
O16 H16D 0.8504 . ?
O16 H16E 0.8503 . ?
O17 H17C 0.8478 . ?
O17 H17D 1.0139 . ?

loop_
_geom_torsion_atom_site_label_1
_geom_torsion_atom_site_label_2
_geom_torsion_atom_site_label_3
_geom_torsion_atom_site_label_4
_geom_torsion
_geom_torsion_site_symmetry_1
_geom_torsion_site_symmetry_2
_geom_torsion_site_symmetry_3
_geom_torsion_site_symmetry_4
_geom_torsion_publ_flag
Cd1 O1 C1 O2 -0.4(4) . . . . ?
Cd1 O1 C1 C2 179.3(3) . . . . ?
Cd1 O2 C1 O1 0.5(4) . . . . ?
Cd1 O2 C1 C2 -179.3(3) . . . . ?
Cd1 O5 C23 O6 -1.0(4) 2_556 . . . ?
Cd1 O5 C23 C22 178.9(3) 2_556 . . . ?
Cd1 O6 C23 O5 1.1(4) 2_556 . . . ?
Cd1 O6 C23 C22 -178.9(3) 2_556 . . . ?
Cd2 O3 C15 O4 8.4(4) . . . . ?
Cd2 O3 C15 C13 -169.3(3) . . . . ?
Cd2 O4 C15 O3 -8.9(4) . . . . ?
Cd2 O4 C15 C13 168.9(3) . . . . ?
Cd2 O7 C31 O8 5.9(4) 2_675 . . . ?
Cd2 O7 C31 C30 -174.1(3) 2_675 . . . ?
Cd2 O8 C31 O7 -6.4(4) 2_675 . . . ?
Cd2 O8 C31 C30 173.6(3) 2_675 . . . ?
O1 C1 C2 C3 1.9(6) . . . . ?
O1 C1 C2 C7 -177.5(4) . . . . ?
O2 C1 C2 C3 -178.3(4) . . . . ?
O2 C1 C2 C7 2.2(6) . . . . ?
C1 C2 C3 C4 -179.2(3) . . . . ?
C1 C2 C7 C6 178.1(4) . . . . ?
C2 C3 C4 C5 3.1(5) . . . . ?
C2 C3 C4 C8 179.4(4) . . . . ?
C3 C2 C7 C6 -1.4(6) . . . . ?
C3 C4 C5 C6 -5.4(6) . . . . ?
C3 C4 C5 C10 173.6(3) . . . . ?
C3 C4 C8 C9 -174.0(4) . . . . ?
C3 C4 C8 C16 -55.8(5) . . . . ?
C3 C4 C8 C17 65.6(5) . . . . ?
C4 C5 C6 C7 4.2(6) . . . . ?
C4 C5 C10 C9 2.7(4) . . . . ?
C4 C5 C10 C11 -174.6(4) . . . . ?
C4 C8 C9 C10 -0.9(4) . . . . ?
C4 C8 C9 C14 177.6(4) . . . . ?
C4 C8 C17 C18 44.0(5) . . . . ?
C5 C4 C8 C9 2.6(4) . . . . ?
C5 C4 C8 C16 120.8(3) . . . . ?
C5 C4 C8 C17 -117.8(4) . . . . ?
C5 C6 C7 C2 -0.8(6) . . . . ?
C5 C10 C11 C12 176.7(4) . . . . ?
C6 C5 C10 C9 -178.3(4) . . . . ?
C6 C5 C10 C11 4.3(7) . . . . ?
C7 C2 C3 C4 0.2(6) . . . . ?
C8 C4 C5 C6 177.6(3) . . . . ?
C8 C4 C5 C10 -3.4(4) . . . . ?
C8 C9 C10 C5 -1.0(4) . . . . ?
C8 C9 C10 C11 176.6(4) . . . . ?
C8 C9 C14 C13 -176.3(4) . . . . ?
C8 C17 C18 C19 167.0(3) . . . . ?
C8 C17 C18 C20 -72.9(4) . . . . ?
C8 C17 C18 C33 43.8(5) . . . . ?
C9 C8 C17 C18 -71.0(4) . . . . ?
C9 C10 C11 C12 -0.4(6) . . . . ?
C10 C5 C6 C7 -174.6(4) . . . . ?
C10 C9 C14 C13 2.2(5) . . . . ?
C10 C11 C12 C13 2.7(6) . . . . ?
C11 C12 C13 C14 -2.6(6) . . . . ?
C11 C12 C13 C15 -177.4(4) . . . . ?
C12 C13 C14 C9 0.1(6) . . . . ?
C12 C13 C15 O3 170.9(4) . . . . ?
C12 C13 C15 O4 -6.9(6) . . . . ?
C14 C9 C10 C5 -179.7(3) . . . . ?
C14 C9 C10 C11 -2.1(6) . . . . ?
C14 C13 C15 O3 -4.0(6) . . . . ?
C14 C13 C15 O4 178.2(4) . . . . ?
C15 C13 C14 C9 174.9(3) . . . . ?
C16 C8 C9 C10 -118.6(4) . . . . ?
C16 C8 C9 C14 59.9(5) . . . . ?
C16 C8 C17 C18 167.3(3) . . . . ?
C17 C8 C9 C10 122.2(3) . . . . ?
C17 C8 C9 C14 -59.3(5) . . . . ?
C17 C18 C20 C21 -54.9(5) . . . . ?
C17 C18 C20 C26 126.5(3) . . . . ?
C17 C18 C33 C27 -123.0(4) . . . . ?
C17 C18 C33 C32 60.3(5) . . . . ?
C18 C20 C21 C22 -179.1(4) . . . . ?
C18 C20 C26 C25 178.8(4) . . . . ?
C18 C20 C26 C27 -0.2(4) . . . . ?
C19 C18 C20 C21 62.8(5) . . . . ?
C19 C18 C20 C26 -115.8(4) . . . . ?
C19 C18 C33 C27 115.9(4) . . . . ?
C19 C18 C33 C32 -60.9(5) . . . . ?
C20 C18 C33 C27 -0.3(4) . . . . ?
C20 C18 C33 C32 -177.1(4) . . . . ?
C20 C21 C22 C23 -179.7(3) . . . . ?
C20 C21 C22 C24 0.8(6) . . . . ?
C20 C26 C27 C28 178.9(4) . . . . ?
C20 C26 C27 C33 0.0(4) . . . . ?
C21 C20 C26 C25 0.0(6) . . . . ?
C21 C20 C26 C27 -179.0(3) . . . . ?
C21 C22 C23 O5 -5.9(6) . . . . ?
C21 C22 C23 O6 174.0(4) . . . . ?
C21 C22 C24 C25 -0.4(6) . . . . ?
C22 C24 C25 C26 -0.2(6) . . . . ?
C23 C22 C24 C25 -179.8(4) . . . . ?
C24 C22 C23 O5 173.6(4) . . . . ?
C24 C22 C23 O6 -6.5(6) . . . . ?
C24 C25 C26 C20 0.4(6) . . . . ?
C24 C25 C26 C27 179.1(4) . . . . ?
C25 C26 C27 C28 0.1(7) . . . . ?
C25 C26 C27 C33 -178.9(4) . . . . ?
C26 C20 C21 C22 -0.6(6) . . . . ?
C26 C27 C28 C29 -178.1(4) . . . . ?
C26 C27 C33 C18 0.2(4) . . . . ?
C26 C27 C33 C32 177.3(3) . . . . ?
C27 C28 C29 C30 0.4(6) . . . . ?
C28 C27 C33 C18 -178.8(4) . . . . ?
C28 C27 C33 C32 -1.7(6) . . . . ?
C28 C29 C30 C31 -179.0(4) . . . . ?
C28 C29 C30 C32 -0.6(6) . . . . ?
C29 C30 C31 O7 178.7(4) . . . . ?
C29 C30 C31 O8 -1.3(6) . . . . ?
C29 C30 C32 C33 -0.4(6) . . . . ?
C30 C32 C33 C18 178.0(4) . . . . ?
C30 C32 C33 C27 1.5(6) . . . . ?
C31 C30 C32 C33 178.0(3) . . . . ?
C32 C30 C31 O7 0.3(6) . . . . ?
C32 C30 C31 O8 -179.7(4) . . . . ?
C33 C18 C20 C21 178.9(4) . . . . ?
C33 C18 C20 C26 0.3(4) . . . . ?
C33 C27 C28 C29 0.8(6) . . . . ?
